data_4328666
loop_
_publ_author_name
'Philip J. Bailey'
'Nicola L. Bell'
'Gary S. Nichol'
'Simon Parsons'
'Fraser White'

_publ_section_title
;
 Insertion and Substitution Chemistry at the Boron Fourth Position in
 Charge-Neutral Zwitterionic Tripodal Tris(methimazolyl)borate Ligands
;
_journal_name_full 'Inorganic Chemistry'
_journal_page_first 3677
_journal_page_last 3689
_journal_paper_doi 10.1021/ic202618p
_journal_volume 51
_journal_year 2012
_chemical_formula_moiety '2 C23 H27 N7 Ru S3 +, 2 P F6 -, C2 H3 N'
_chemical_formula_sum 'C48 H61 B2 F12 N15 P2 Ru2 S6'
_chemical_formula_weight 1554.18
_chemical_name_systematic
;
 ?
;
_space_group_IT_number 2
_symmetry_cell_setting triclinic
_symmetry_space_group_name_Hall '-P 1'
_symmetry_space_group_name_H-M 'P -1'
_atom_sites_solution_hydrogens difmap
_atom_sites_solution_primary direct
_atom_sites_solution_secondary difmap
_audit_creation_method SHELXL-97
_cell_angle_alpha 76.3560(10)
_cell_angle_beta 85.9250(10)
_cell_angle_gamma 75.8420(10)
_cell_formula_units_Z 2
_cell_length_a 10.0598(3)
_cell_length_b 16.6932(4)
_cell_length_c 19.9429(5)
_cell_measurement_reflns_used 9973
_cell_measurement_temperature 100(2)
_cell_measurement_theta_max 26.39
_cell_measurement_theta_min 2.28
_cell_volume 3155.33(15)
_computing_cell_refinement 'SAINT (Bruker, 2007)'
_computing_data_collection 'APEX2 (Bruker, 2007)'
_computing_data_reduction SAINT
_computing_molecular_graphics OLEX2
_computing_publication_material OLEX2
_computing_structure_refinement OLEX2
_computing_structure_solution 'SIR92 (Altomare et al., 1992)'
_diffrn_ambient_temperature 100(2)
_diffrn_measured_fraction_theta_full 0.993
_diffrn_measured_fraction_theta_max 0.993
_diffrn_measurement_device_type 'Bruker SMART APEXII CCD diffractometer'
_diffrn_measurement_method 'thin-slice \w scans'
_diffrn_radiation_monochromator graphite
_diffrn_radiation_source 'sealed tube'
_diffrn_radiation_type MoK\a
_diffrn_radiation_wavelength 0.71073
_diffrn_reflns_av_R_equivalents 0.0448
_diffrn_reflns_av_sigmaI/netI 0.0569
_diffrn_reflns_limit_h_max 12
_diffrn_reflns_limit_h_min -12
_diffrn_reflns_limit_k_max 20
_diffrn_reflns_limit_k_min -20
_diffrn_reflns_limit_l_max 24
_diffrn_reflns_limit_l_min -24
_diffrn_reflns_number 34132
_diffrn_reflns_theta_full 26.45
_diffrn_reflns_theta_max 26.45
_diffrn_reflns_theta_min 1.29
_exptl_absorpt_coefficient_mu 0.812
_exptl_absorpt_correction_T_max 0.9232
_exptl_absorpt_correction_T_min 0.8106
_exptl_absorpt_correction_type multi-scan
_exptl_absorpt_process_details 'SADABS; Sheldrick, 2008'
_exptl_crystal_colour red
_exptl_crystal_density_diffrn 1.636
_exptl_crystal_description tablet
_exptl_crystal_F_000 1572
_exptl_crystal_size_max 0.27
_exptl_crystal_size_mid 0.23
_exptl_crystal_size_min 0.10
_refine_diff_density_max 1.439
_refine_diff_density_min -0.577
_refine_diff_density_rms 0.093
_refine_ls_extinction_method none
_refine_ls_goodness_of_fit_ref 1.027
_refine_ls_hydrogen_treatment constr
_refine_ls_matrix_type full
_refine_ls_number_parameters 851
_refine_ls_number_reflns 12924
_refine_ls_number_restraints 0
_refine_ls_restrained_S_all 1.027
_refine_ls_R_factor_all 0.0553
_refine_ls_R_factor_gt 0.0402
_refine_ls_shift/su_max 0.001
_refine_ls_shift/su_mean 0.000
_refine_ls_structure_factor_coef Fsqd
_refine_ls_weighting_details 'calc w=1/[\s^2^(Fo^2^)+(0.0437P)^2^+2.2733P] where P=(Fo^2^+2Fc^2^)/3'
_refine_ls_weighting_scheme calc
_refine_ls_wR_factor_gt 0.0940
_refine_ls_wR_factor_ref 0.1012
_reflns_number_gt 10189
_reflns_number_total 12924
_reflns_threshold_expression I>2\s(I)
_cod_data_source_file ic202618p_si_002_7.cif
_cod_data_source_block pb1014
_cod_original_cell_volume 3155.34(14)
_cod_database_code 4328666

loop_
_symmetry_equiv_pos_as_xyz
'x, y, z'
'-x, -y, -z'

loop_
_atom_site_label
_atom_site_type_symbol
_atom_site_fract_x
_atom_site_fract_y
_atom_site_fract_z
_atom_site_U_iso_or_equiv
_atom_site_adp_type
_atom_site_occupancy
_atom_site_symmetry_multiplicity
_atom_site_calc_flag
_atom_site_refinement_flags
_atom_site_disorder_assembly
_atom_site_disorder_group
C0AA C 0.5739(7) 0.5600(6) 0.1399(4) 0.117(3) Uani 1 1 d . . .
P1 P 0.47003(10) 0.68853(6) 0.32422(6) 0.0293(2) Uani 1 1 d . . .
F1 F 0.5761(2) 0.71569(18) 0.26473(15) 0.0578(8) Uani 1 1 d . . .
F2 F 0.5961(2) 0.63241(14) 0.37217(14) 0.0511(7) Uani 1 1 d . . .
F3 F 0.4660(3) 0.60804(14) 0.29475(14) 0.0499(7) Uani 1 1 d . . .
F4 F 0.4723(2) 0.76812(13) 0.35522(13) 0.0396(6) Uani 1 1 d . . .
F5 F 0.3646(3) 0.66223(15) 0.38437(13) 0.0474(6) Uani 1 1 d . . .
F6 F 0.3457(2) 0.74363(13) 0.27589(12) 0.0348(5) Uani 1 1 d . . .
P51 P 0.19697(11) 0.22215(8) 0.00818(6) 0.0355(3) Uani 1 1 d . . .
F11 F 0.0608(17) 0.1992(11) -0.0156(11) 0.080(6) Uani 0.392(9) 1 d P A 1
F13 F 0.3301(11) 0.2325(8) 0.0314(8) 0.056(4) Uani 0.392(9) 1 d P A 1
F7 F 0.2589(12) 0.2183(9) -0.0680(5) 0.079(5) Uani 0.392(9) 1 d P A 1
F10 F 0.1390(10) 0.3164(4) -0.0125(7) 0.075(4) Uani 0.392(9) 1 d P A 1
F9 F 0.1305(13) 0.2136(9) 0.0805(5) 0.083(4) Uani 0.392(9) 1 d P A 1
F8 F 0.2478(10) 0.1189(5) 0.0235(6) 0.082(4) Uani 0.392(9) 1 d P A 1
F12 F 0.0844(12) 0.1793(8) 0.0010(7) 0.095(5) Uani 0.608(9) 1 d P A 2
F14 F 0.3132(11) 0.2758(6) 0.0138(5) 0.078(3) Uani 0.608(9) 1 d P A 2
F15 F 0.3113(5) 0.1648(4) -0.0270(3) 0.063(2) Uani 0.608(9) 1 d P A 2
F16 F 0.1588(6) 0.2839(4) -0.0639(3) 0.068(2) Uani 0.608(9) 1 d P A 2
F17 F 0.0940(6) 0.2879(5) 0.0466(4) 0.081(2) Uani 0.608(9) 1 d P A 2
F18 F 0.2473(9) 0.1652(4) 0.0824(3) 0.086(3) Uani 0.608(9) 1 d P A 2
N1 N 0.6530(3) 0.14165(17) 0.48061(15) 0.0218(6) Uani 1 1 d . . .
B1 B 0.7189(4) 0.0878(2) 0.3588(2) 0.0170(8) Uani 1 1 d . . .
C1 C 0.5685(7) 0.6455(6) 0.1283(4) 0.118(3) Uani 1 1 d . . .
H1A H 0.6262 0.6552 0.1618 0.178 Uiso 1 1 calc R . .
H1B H 0.4736 0.6766 0.1335 0.178 Uiso 1 1 calc R . .
H1C H 0.6018 0.6654 0.0815 0.178 Uiso 1 1 calc R . .
N1AA N 0.5678(7) 0.4899(4) 0.1402(6) 0.220(6) Uani 1 1 d . . .
Ru02 Ru 0.07019(3) 0.502055(16) 0.287522(15) 0.02027(8) Uani 1 1 d . . .
B2 B 0.1431(4) 0.2532(2) 0.4014(2) 0.0190(8) Uani 1 1 d . . .
C2 C 0.6785(3) 0.1196(2) 0.43012(18) 0.0194(7) Uani 1 1 d . . .
N3 N 0.8586(3) 0.02430(16) 0.37072(14) 0.0165(6) Uani 1 1 d . . .
S004 S 0.28980(8) 0.39863(5) 0.28941(5) 0.02000(19) Uani 1 1 d . . .
N4 N 1.0383(3) -0.07938(17) 0.37102(14) 0.0184(6) Uani 1 1 d . . .
C5 C 0.9597(3) 0.0355(2) 0.40940(17) 0.0185(7) Uani 1 1 d . . .
H5 H 0.9516 0.0808 0.4318 0.022 Uiso 1 1 calc R . .
S006 S 0.04592(9) 0.46223(5) 0.41176(5) 0.02176(19) Uani 1 1 d . . .
C6 C 1.0703(3) -0.0284(2) 0.40961(18) 0.0201(7) Uani 1 1 d . . .
H6 H 1.1545 -0.0369 0.4320 0.024 Uiso 1 1 calc R . .
S007 S -0.05541(9) 0.39929(5) 0.27437(5) 0.02230(19) Uani 1 1 d . . .
C8 C 1.1335(3) -0.1541(2) 0.35457(19) 0.0241(8) Uani 1 1 d . . .
H8A H 1.2151 -0.1694 0.3832 0.036 Uiso 1 1 calc R . .
H8B H 1.1604 -0.1414 0.3057 0.036 Uiso 1 1 calc R . .
H8C H 1.0886 -0.2016 0.3638 0.036 Uiso 1 1 calc R . .
C11 C 0.9095(3) -0.0463(2) 0.34621(17) 0.0176(7) Uani 1 1 d . . .
S12 S 0.83568(9) -0.08893(5) 0.29211(4) 0.01872(18) Uani 1 1 d . . .
N13 N 0.7283(3) 0.16666(16) 0.30185(14) 0.0167(6) Uani 1 1 d . . .
C14 C 0.6373(3) 0.2450(2) 0.29841(18) 0.0204(7) Uani 1 1 d . . .
H14 H 0.5655 0.2578 0.3306 0.025 Uiso 1 1 calc R . .
C15 C 0.6683(4) 0.2994(2) 0.24190(18) 0.0229(8) Uani 1 1 d . . .
H15 H 0.6236 0.3575 0.2269 0.027 Uiso 1 1 calc R . .
N16 N 0.7783(3) 0.25459(17) 0.20948(15) 0.0212(6) Uani 1 1 d . . .
C17 C 0.8480(4) 0.2909(2) 0.14675(19) 0.0292(9) Uani 1 1 d . . .
H17A H 0.7825 0.3378 0.1183 0.044 Uiso 1 1 calc R . .
H17B H 0.8847 0.2471 0.1207 0.044 Uiso 1 1 calc R . .
H17C H 0.9232 0.3120 0.1594 0.044 Uiso 1 1 calc R . .
C18 C 0.8134(3) 0.1739(2) 0.24582(17) 0.0181(7) Uani 1 1 d . . .
S19 S 0.94054(8) 0.09671(5) 0.21961(4) 0.01921(18) Uani 1 1 d . . .
N20 N 0.6049(3) 0.04546(16) 0.34599(14) 0.0169(6) Uani 1 1 d . . .
C21 C 0.5489(3) -0.0076(2) 0.39891(18) 0.0205(7) Uani 1 1 d . . .
H21 H 0.5657 -0.0171 0.4468 0.025 Uiso 1 1 calc R . .
C22 C 0.4673(4) -0.0428(2) 0.37101(19) 0.0248(8) Uani 1 1 d . . .
H22 H 0.4158 -0.0817 0.3950 0.030 Uiso 1 1 calc R . .
N23 N 0.4724(3) -0.01188(17) 0.30063(15) 0.0203(6) Uani 1 1 d . . .
C24 C 0.3986(4) -0.0348(2) 0.2506(2) 0.0294(9) Uani 1 1 d . . .
H24A H 0.4195 -0.0967 0.2576 0.044 Uiso 1 1 calc R . .
H24B H 0.4267 -0.0100 0.2038 0.044 Uiso 1 1 calc R . .
H24C H 0.2998 -0.0132 0.2567 0.044 Uiso 1 1 calc R . .
C25 C 0.5580(3) 0.0410(2) 0.28534(17) 0.0172(7) Uani 1 1 d . . .
S26 S 0.60029(8) 0.08870(5) 0.20317(4) 0.01871(18) Uani 1 1 d . . .
Ru1 Ru 0.82526(3) 0.005565(16) 0.178231(14) 0.01715(8) Uani 1 1 d . . .
C28 C 1.0852(4) -0.1680(2) 0.1719(2) 0.0378(10) Uani 1 1 d . . .
H28A H 1.0512 -0.1951 0.2167 0.057 Uiso 1 1 calc R . .
H28B H 1.1646 -0.1468 0.1789 0.057 Uiso 1 1 calc R . .
H28C H 1.1124 -0.2096 0.1431 0.057 Uiso 1 1 calc R . .
N029 N 0.2015(3) 0.08875(18) 0.47924(16) 0.0255(7) Uani 1 1 d . . .
C29 C 0.9743(4) -0.0956(2) 0.13699(19) 0.0263(8) Uani 1 1 d . . .
C30 C 0.9982(4) -0.0156(2) 0.10538(18) 0.0249(8) Uani 1 1 d . . .
H30 H 1.0863 -0.0027 0.1146 0.030 Uiso 1 1 calc R . .
C31 C 0.8914(3) 0.0525(2) 0.07131(17) 0.0224(8) Uani 1 1 d . . .
H31 H 0.9071 0.1111 0.0572 0.027 Uiso 1 1 calc R . .
C32 C 0.7581(4) 0.0408(2) 0.06896(17) 0.0222(8) Uani 1 1 d . . .
C33 C 0.6415(4) 0.1103(2) 0.03310(18) 0.0265(8) Uani 1 1 d . . .
H33 H 0.5549 0.1034 0.0592 0.032 Uiso 1 1 calc R . .
C34 C 0.6292(4) 0.0964(3) -0.0397(2) 0.0440(11) Uani 1 1 d . . .
H34A H 0.5503 0.1383 -0.0629 0.066 Uiso 1 1 calc R . .
H34B H 0.6165 0.0391 -0.0360 0.066 Uiso 1 1 calc R . .
H34C H 0.7129 0.1030 -0.0664 0.066 Uiso 1 1 calc R . .
C35 C 0.6576(4) 0.1989(3) 0.0304(2) 0.0396(10) Uani 1 1 d . . .
H35A H 0.5761 0.2406 0.0097 0.059 Uiso 1 1 calc R . .
H35B H 0.7389 0.2085 0.0026 0.059 Uiso 1 1 calc R . .
H35C H 0.6682 0.2050 0.0773 0.059 Uiso 1 1 calc R . .
C36 C 0.7334(4) -0.0400(2) 0.10205(19) 0.0278(8) Uani 1 1 d . . .
H36 H 0.6365 -0.0458 0.1094 0.033 Uiso 1 1 calc R . .
C37 C 0.8382(4) -0.1062(2) 0.13523(19) 0.0277(8) Uani 1 1 d . . .
H37 H 0.8136 -0.1576 0.1655 0.033 Uiso 1 1 calc R . .
C038 C 0.3021(4) 0.4785(2) 0.4828(2) 0.0311(9) Uani 1 1 d . . .
H03A H 0.3869 0.4716 0.5071 0.047 Uiso 1 1 calc R . .
H03B H 0.2232 0.5006 0.5104 0.047 Uiso 1 1 calc R . .
H03C H 0.3026 0.5183 0.4380 0.047 Uiso 1 1 calc R . .
C041 C 0.3461(3) 0.2631(2) 0.46739(18) 0.0210(7) Uani 1 1 d . . .
H041 H 0.3933 0.2054 0.4719 0.025 Uiso 1 1 calc R . .
C043 C 0.1748(3) 0.1566(2) 0.44617(18) 0.0196(7) Uani 1 1 d . . .
C045 C -0.0194(4) 0.6339(2) 0.3010(2) 0.0304(9) Uani 1 1 d . . .
C046 C 0.2565(3) 0.3044(2) 0.28102(18) 0.0196(7) Uani 1 1 d . . .
C049 C 0.1882(3) 0.3833(2) 0.44021(18) 0.0192(7) Uani 1 1 d . . .
C050 C 0.2378(4) 0.2007(2) 0.2324(2) 0.0258(8) Uani 1 1 d . . .
H050 H 0.2434 0.1670 0.1995 0.031 Uiso 1 1 calc R . .
C052 C 0.1241(4) 0.6224(2) 0.2875(2) 0.0267(8) Uani 1 1 d . . .
H052 H 0.1854 0.6243 0.3241 0.032 Uiso 1 1 calc R . .
C053 C -0.0969(3) 0.3501(2) 0.35691(19) 0.0212(8) Uani 1 1 d . . .
C054 C 0.1844(4) 0.1858(2) 0.29603(19) 0.0238(8) Uani 1 1 d . . .
H054 H 0.1442 0.1397 0.3164 0.029 Uiso 1 1 calc R . .
C056 C -0.1000(4) 0.6143(2) 0.2545(2) 0.0326(9) Uani 1 1 d . . .
H056 H -0.1962 0.6102 0.2680 0.039 Uiso 1 1 calc R . .
C059 C -0.2178(4) 0.3194(2) 0.4534(2) 0.0296(9) Uani 1 1 d . . .
H059 H -0.2918 0.3201 0.4857 0.035 Uiso 1 1 calc R . .
C062 C 0.3908(3) 0.3215(2) 0.48910(19) 0.0243(8) Uani 1 1 d . . .
H062 H 0.4745 0.3131 0.5119 0.029 Uiso 1 1 calc R . .
C065 C 0.1715(4) 0.5436(2) 0.1187(2) 0.0365(10) Uani 1 1 d . . .
H065 H 0.2608 0.5034 0.1341 0.044 Uiso 1 1 calc R . .
C068 C -0.0892(4) 0.2710(2) 0.4638(2) 0.0251(8) Uani 1 1 d . . .
H068 H -0.0560 0.2316 0.5052 0.030 Uiso 1 1 calc R . .
C070 C 0.1026(4) 0.5743(2) 0.1812(2) 0.0289(9) Uani 1 1 d . . .
C071 C -0.3400(3) 0.4318(2) 0.3558(2) 0.0290(9) Uani 1 1 d . . .
H07A H -0.4209 0.4078 0.3625 0.043 Uiso 1 1 calc R . .
H07B H -0.3224 0.4508 0.3064 0.043 Uiso 1 1 calc R . .
H07C H -0.3563 0.4802 0.3777 0.043 Uiso 1 1 calc R . .
C074 C -0.0385(4) 0.5844(2) 0.1958(2) 0.0320(9) Uani 1 1 d . . .
H074 H -0.0934 0.5600 0.1694 0.038 Uiso 1 1 calc R . .
C075 C 0.2042(5) 0.6201(3) 0.0658(2) 0.0501(13) Uani 1 1 d . . .
H07D H 0.2557 0.6007 0.0267 0.075 Uiso 1 1 calc R . .
H07E H 0.2593 0.6475 0.0877 0.075 Uiso 1 1 calc R . .
H07F H 0.1185 0.6607 0.0493 0.075 Uiso 1 1 calc R . .
C078 C 0.3521(4) 0.3104(2) 0.16035(19) 0.0278(8) Uani 1 1 d . . .
H07G H 0.4339 0.2684 0.1510 0.042 Uiso 1 1 calc R . .
H07H H 0.3789 0.3608 0.1665 0.042 Uiso 1 1 calc R . .
H07I H 0.2894 0.3263 0.1215 0.042 Uiso 1 1 calc R . .
C080 C 0.1828(4) 0.5924(2) 0.2292(2) 0.0288(9) Uani 1 1 d . . .
H080 H 0.2849 0.5739 0.2259 0.035 Uiso 1 1 calc R . .
C082 C 0.0901(5) 0.4963(3) 0.0864(2) 0.0504(12) Uani 1 1 d . . .
H08A H 0.1457 0.4728 0.0501 0.076 Uiso 1 1 calc R . .
H08B H 0.0058 0.5356 0.0665 0.076 Uiso 1 1 calc R . .
H08C H 0.0668 0.4501 0.1220 0.076 Uiso 1 1 calc R . .
N100 N 0.2834(3) 0.27396(17) 0.22324(15) 0.0225(6) Uani 1 1 d . . .
N101 N 0.1977(3) 0.24968(17) 0.32738(15) 0.0193(6) Uani 1 1 d . . .
N102 N -0.2215(3) 0.36744(17) 0.38703(16) 0.0239(7) Uani 1 1 d . . .
N103 N -0.0136(3) 0.28867(17) 0.40336(15) 0.0201(6) Uani 1 1 d . . .
N104 N 0.2197(3) 0.30061(17) 0.43728(14) 0.0192(6) Uani 1 1 d . . .
N105 N 0.2924(3) 0.39617(17) 0.47208(15) 0.0216(6) Uani 1 1 d . . .
C120 C -0.0830(4) 0.6647(2) 0.3635(2) 0.0378(10) Uani 1 1 d . . .
H12A H -0.0147 0.6483 0.3999 0.057 Uiso 1 1 calc R . .
H12B H -0.1607 0.6392 0.3800 0.057 Uiso 1 1 calc R . .
H12C H -0.1152 0.7266 0.3513 0.057 Uiso 1 1 calc R . .

loop_
_atom_site_aniso_label
_atom_site_aniso_U_11
_atom_site_aniso_U_22
_atom_site_aniso_U_33
_atom_site_aniso_U_23
_atom_site_aniso_U_13
_atom_site_aniso_U_12
C0AA 0.058(4) 0.108(6) 0.127(7) 0.072(5) 0.006(4) -0.007(4)
P1 0.0227(5) 0.0218(5) 0.0427(7) -0.0106(4) -0.0085(4) 0.0016(4)
F1 0.0273(13) 0.0690(18) 0.073(2) -0.0178(15) 0.0136(13) -0.0055(12)
F2 0.0477(15) 0.0306(13) 0.0726(19) -0.0201(13) -0.0327(14) 0.0123(11)
F3 0.0541(16) 0.0291(13) 0.0682(18) -0.0266(12) -0.0281(14) 0.0096(11)
F4 0.0355(13) 0.0230(11) 0.0621(17) -0.0145(11) -0.0157(12) -0.0017(9)
F5 0.0607(17) 0.0417(14) 0.0435(16) -0.0083(12) 0.0043(13) -0.0218(12)
F6 0.0251(12) 0.0329(12) 0.0418(14) -0.0108(10) -0.0096(10) 0.0063(9)
P51 0.0294(6) 0.0514(7) 0.0270(6) -0.0155(5) 0.0070(5) -0.0078(5)
F11 0.038(5) 0.072(7) 0.155(18) -0.082(9) -0.007(7) -0.004(5)
F13 0.015(4) 0.097(9) 0.069(9) -0.052(8) -0.006(4) -0.005(5)
F7 0.090(9) 0.144(11) 0.048(6) -0.057(7) 0.035(6) -0.089(9)
F10 0.076(6) 0.036(4) 0.121(11) -0.028(5) -0.037(7) -0.007(4)
F9 0.106(10) 0.133(12) 0.043(5) -0.052(7) 0.040(6) -0.067(9)
F8 0.083(7) 0.043(5) 0.109(9) -0.012(5) -0.030(6) 0.011(4)
F12 0.110(10) 0.172(11) 0.058(5) -0.058(6) 0.049(6) -0.121(9)
F14 0.091(7) 0.129(8) 0.056(5) -0.055(6) 0.033(4) -0.080(7)
F15 0.043(3) 0.093(5) 0.061(5) -0.057(4) -0.008(3) 0.010(3)
F16 0.060(4) 0.090(5) 0.040(3) 0.012(3) -0.003(3) -0.015(3)
F17 0.054(3) 0.109(6) 0.102(6) -0.077(5) 0.049(4) -0.025(4)
F18 0.123(6) 0.096(5) 0.028(3) -0.008(3) -0.020(3) -0.008(4)
N1 0.0210(15) 0.0212(15) 0.0197(17) -0.0046(13) 0.0002(13) 0.0012(12)
B1 0.0169(19) 0.0183(18) 0.017(2) -0.0048(15) -0.0001(15) -0.0051(15)
C1 0.090(5) 0.195(9) 0.073(5) 0.029(5) -0.030(4) -0.087(6)
N1AA 0.092(5) 0.074(5) 0.383(15) 0.120(7) 0.022(7) 0.018(4)
Ru02 0.01649(14) 0.01479(14) 0.02842(17) -0.00247(11) -0.00374(12) -0.00293(10)
B2 0.020(2) 0.0158(18) 0.021(2) -0.0054(15) 0.0015(16) -0.0027(15)
C2 0.0157(17) 0.0199(17) 0.021(2) -0.0021(14) -0.0004(14) -0.0032(13)
N3 0.0181(14) 0.0183(14) 0.0133(15) -0.0048(11) 0.0005(11) -0.0039(11)
S004 0.0173(4) 0.0170(4) 0.0252(5) -0.0041(3) -0.0004(4) -0.0036(3)
N4 0.0160(14) 0.0175(14) 0.0203(16) -0.0049(12) 0.0015(12) -0.0010(11)
C5 0.0176(17) 0.0233(17) 0.0160(18) -0.0068(14) -0.0003(14) -0.0053(13)
S006 0.0189(4) 0.0175(4) 0.0288(5) -0.0082(4) -0.0003(4) -0.0011(3)
C6 0.0163(17) 0.0253(18) 0.0185(19) -0.0052(14) -0.0012(14) -0.0038(14)
S007 0.0201(4) 0.0202(4) 0.0273(5) -0.0040(4) -0.0053(4) -0.0060(3)
C8 0.0172(17) 0.0232(18) 0.029(2) -0.0086(15) -0.0004(15) 0.0025(14)
C11 0.0166(17) 0.0171(16) 0.0171(18) -0.0020(13) 0.0045(13) -0.0037(13)
S12 0.0209(4) 0.0171(4) 0.0181(4) -0.0045(3) -0.0005(3) -0.0039(3)
N13 0.0172(14) 0.0155(13) 0.0173(15) -0.0044(11) 0.0004(11) -0.0032(11)
C14 0.0196(17) 0.0172(16) 0.0235(19) -0.0075(14) -0.0006(15) 0.0003(13)
C15 0.0266(19) 0.0166(17) 0.024(2) -0.0044(14) -0.0018(15) -0.0021(14)
N16 0.0253(16) 0.0180(14) 0.0207(16) -0.0022(12) 0.0014(12) -0.0086(12)
C17 0.038(2) 0.0271(19) 0.022(2) 0.0030(16) 0.0037(17) -0.0155(17)
C18 0.0190(17) 0.0201(17) 0.0170(18) -0.0051(14) 0.0002(14) -0.0070(13)
S19 0.0180(4) 0.0217(4) 0.0196(5) -0.0076(3) 0.0037(3) -0.0060(3)
N20 0.0156(14) 0.0175(14) 0.0164(15) -0.0031(11) 0.0023(11) -0.0029(11)
C21 0.0205(18) 0.0216(17) 0.0173(18) -0.0030(14) 0.0056(14) -0.0039(14)
C22 0.0209(18) 0.0272(19) 0.026(2) -0.0035(16) 0.0058(15) -0.0087(15)
N23 0.0190(15) 0.0220(15) 0.0213(16) -0.0059(12) -0.0006(12) -0.0065(12)
C24 0.032(2) 0.036(2) 0.027(2) -0.0082(17) -0.0038(17) -0.0174(17)
C25 0.0144(16) 0.0192(16) 0.0167(18) -0.0035(13) -0.0004(13) -0.0020(13)
S26 0.0179(4) 0.0218(4) 0.0153(4) -0.0035(3) -0.0001(3) -0.0033(3)
Ru1 0.01785(14) 0.01851(14) 0.01533(15) -0.00553(11) 0.00135(11) -0.00355(11)
C28 0.050(3) 0.029(2) 0.026(2) -0.0080(17) 0.0019(19) 0.0082(18)
N029 0.0270(17) 0.0216(16) 0.0290(18) -0.0049(14) -0.0037(14) -0.0077(13)
C29 0.030(2) 0.0243(19) 0.022(2) -0.0112(15) 0.0022(16) 0.0049(15)
C30 0.0217(18) 0.034(2) 0.0185(19) -0.0134(16) 0.0043(15) -0.0004(15)
C31 0.0241(19) 0.0283(19) 0.0147(18) -0.0080(15) 0.0082(15) -0.0054(15)
C32 0.0238(19) 0.0302(19) 0.0121(18) -0.0087(15) 0.0014(14) -0.0024(15)
C33 0.0207(18) 0.040(2) 0.0164(19) -0.0064(16) 0.0017(15) -0.0032(16)
C34 0.040(3) 0.067(3) 0.018(2) -0.009(2) -0.0038(18) 0.001(2)
C35 0.034(2) 0.038(2) 0.037(3) 0.0004(19) -0.0005(19) 0.0012(18)
C36 0.031(2) 0.038(2) 0.022(2) -0.0173(17) 0.0033(16) -0.0114(17)
C37 0.044(2) 0.0205(18) 0.021(2) -0.0105(15) 0.0018(17) -0.0066(16)
C038 0.028(2) 0.0235(19) 0.047(3) -0.0142(18) -0.0060(18) -0.0089(16)
C041 0.0150(17) 0.0200(17) 0.025(2) -0.0035(14) 0.0008(14) -0.0011(13)
C043 0.0169(17) 0.0217(18) 0.0224(19) -0.0106(15) 0.0026(14) -0.0044(13)
C045 0.026(2) 0.0107(16) 0.050(3) -0.0016(16) -0.0060(18) 0.0007(14)
C046 0.0157(17) 0.0187(17) 0.0225(19) -0.0048(14) -0.0024(14) 0.0005(13)
C049 0.0178(17) 0.0193(17) 0.0214(19) -0.0060(14) 0.0025(14) -0.0054(13)
C050 0.030(2) 0.0195(18) 0.028(2) -0.0085(15) -0.0017(16) -0.0034(15)
C052 0.027(2) 0.0129(16) 0.039(2) -0.0006(15) -0.0049(17) -0.0057(14)
C053 0.0182(17) 0.0165(16) 0.032(2) -0.0096(15) -0.0009(15) -0.0063(13)
C054 0.0272(19) 0.0176(17) 0.028(2) -0.0071(15) -0.0015(16) -0.0049(14)
C056 0.026(2) 0.0184(18) 0.048(3) 0.0030(17) -0.0079(18) -0.0023(15)
C059 0.024(2) 0.028(2) 0.037(2) -0.0084(17) 0.0059(17) -0.0067(15)
C062 0.0149(17) 0.0251(18) 0.033(2) -0.0063(16) -0.0025(15) -0.0042(14)
C065 0.044(3) 0.031(2) 0.027(2) 0.0067(17) -0.0078(19) -0.0070(18)
C068 0.0252(19) 0.0232(18) 0.027(2) -0.0051(15) 0.0064(16) -0.0087(15)
C070 0.031(2) 0.0213(18) 0.031(2) 0.0052(16) -0.0054(17) -0.0089(15)
C071 0.0179(18) 0.0207(18) 0.048(3) -0.0134(17) -0.0009(17) 0.0017(14)
C074 0.028(2) 0.0210(18) 0.043(3) 0.0025(17) -0.0142(18) -0.0035(15)
C075 0.057(3) 0.042(3) 0.039(3) 0.013(2) -0.001(2) -0.012(2)
C078 0.032(2) 0.0277(19) 0.023(2) -0.0062(16) 0.0024(16) -0.0062(16)
C080 0.0249(19) 0.0167(17) 0.039(2) 0.0070(16) -0.0032(17) -0.0066(14)
C082 0.061(3) 0.054(3) 0.036(3) -0.004(2) -0.008(2) -0.017(2)
N100 0.0255(16) 0.0203(15) 0.0205(16) -0.0026(12) -0.0018(13) -0.0046(12)
N101 0.0177(14) 0.0176(14) 0.0233(16) -0.0073(12) -0.0008(12) -0.0030(11)
N102 0.0153(15) 0.0193(15) 0.0385(19) -0.0116(13) 0.0025(13) -0.0028(11)
N103 0.0199(15) 0.0162(14) 0.0249(17) -0.0053(12) 0.0017(12) -0.0052(11)
N104 0.0190(15) 0.0188(14) 0.0194(16) -0.0042(12) -0.0008(12) -0.0032(11)
N105 0.0195(15) 0.0193(14) 0.0283(17) -0.0076(13) -0.0001(13) -0.0068(12)
C120 0.034(2) 0.0173(18) 0.061(3) -0.0103(19) 0.000(2) -0.0033(16)

loop_
_atom_type_symbol
_atom_type_description
_atom_type_scat_dispersion_real
_atom_type_scat_dispersion_imag
_atom_type_scat_source
C C 0.0033 0.0016 'International Tables Vol C Tables 4.2.6.8 and 6.1.1.4'
H H 0.0000 0.0000 'International Tables Vol C Tables 4.2.6.8 and 6.1.1.4'
N N 0.0061 0.0033 'International Tables Vol C Tables 4.2.6.8 and 6.1.1.4'
F F 0.0171 0.0103 'International Tables Vol C Tables 4.2.6.8 and 6.1.1.4'
P P 0.1023 0.0942 'International Tables Vol C Tables 4.2.6.8 and 6.1.1.4'
S S 0.1246 0.1234 'International Tables Vol C Tables 4.2.6.8 and 6.1.1.4'
Ru Ru -1.2594 0.8363 'International Tables Vol C Tables 4.2.6.8 and 6.1.1.4'
B B 0.0013 0.0007 'International Tables Vol C Tables 4.2.6.8 and 6.1.1.4'

loop_
_geom_angle_atom_site_label_1
_geom_angle_atom_site_label_2
_geom_angle_atom_site_label_3
_geom_angle
C1 C0AA N1AA 169.5(10)
F1 P1 F2 89.56(15)
F1 P1 F3 90.85(16)
F1 P1 F4 90.40(15)
F1 P1 F5 179.14(16)
F1 P1 F6 90.02(14)
F2 P1 F3 89.79(12)
F2 P1 F4 89.93(12)
F2 P1 F5 90.16(15)
F2 P1 F6 179.29(15)
F3 P1 F4 178.72(17)
F3 P1 F5 89.96(15)
F3 P1 F6 89.65(12)
F4 P1 F5 88.79(14)
F4 P1 F6 90.64(12)
F5 P1 F6 90.27(13)
F11 P51 F13 173.4(7)
F11 P51 F7 87.3(8)
F11 P51 F10 93.7(7)
F11 P51 F9 86.3(8)
F11 P51 F8 80.1(6)
F11 P51 F12 15.6(11)
F11 P51 F14 160.7(8)
F11 P51 F15 100.5(6)
F11 P51 F16 74.8(8)
F11 P51 F17 87.1(6)
F11 P51 F18 111.3(8)
F13 P51 F7 91.6(7)
F13 P51 F10 92.8(5)
F13 P51 F9 94.2(7)
F13 P51 F8 93.4(6)
F13 P51 F12 158.7(7)
F13 P51 F14 25.3(5)
F13 P51 F15 74.5(6)
F13 P51 F16 109.1(6)
F13 P51 F17 97.9(6)
F13 P51 F18 64.9(6)
F7 P51 F10 92.4(7)
F7 P51 F9 171.3(5)
F7 P51 F8 84.2(6)
F7 P51 F12 93.8(5)
F7 P51 F14 86.2(4)
F7 P51 F15 41.1(5)
F7 P51 F16 48.6(5)
F7 P51 F17 139.0(6)
F7 P51 F18 131.2(6)
F10 P51 F9 93.9(7)
F10 P51 F8 173.0(5)
F10 P51 F12 107.5(6)
F10 P51 F14 68.4(5)
F10 P51 F15 129.5(6)
F10 P51 F16 48.0(4)
F10 P51 F17 47.5(5)
F10 P51 F18 128.7(5)
F9 P51 F8 88.9(7)
F9 P51 F12 78.6(6)
F9 P51 F14 101.8(5)
F9 P51 F15 134.9(6)
F9 P51 F16 134.5(6)
F9 P51 F17 46.5(5)
F9 P51 F18 46.9(5)
F8 P51 F12 66.7(6)
F8 P51 F14 117.3(5)
F8 P51 F15 49.7(4)
F8 P51 F16 126.5(5)
F8 P51 F17 134.4(5)
F8 P51 F18 57.3(4)
F12 P51 F14 175.9(6)
F12 P51 F15 96.3(5)
F12 P51 F16 89.7(6)
F12 P51 F17 91.5(5)
F12 P51 F18 96.5(6)
F14 P51 F15 86.3(4)
F14 P51 F16 87.2(4)
F14 P51 F17 85.9(4)
F14 P51 F18 86.6(4)
F15 P51 F16 89.7(3)
F15 P51 F17 172.2(3)
F15 P51 F18 90.3(4)
F16 P51 F17 90.9(4)
F16 P51 F18 173.8(4)
F17 P51 F18 88.4(4)
C2 B1 N3 106.3(3)
C2 B1 N13 107.1(3)
C2 B1 N20 106.8(3)
N3 B1 N13 111.3(3)
N3 B1 N20 111.9(3)
N13 B1 N20 113.0(3)
C0AA C1 H1A 109.5
C0AA C1 H1B 109.5
C0AA C1 H1C 109.5
H1A C1 H1B 109.5
H1A C1 H1C 109.5
H1B C1 H1C 109.5
S004 Ru02 S006 91.75(3)
S004 Ru02 S007 91.79(3)
S004 Ru02 C045 141.18(10)
S004 Ru02 C052 104.97(10)
S004 Ru02 C056 161.66(11)
S004 Ru02 C070 94.06(10)
S004 Ru02 C074 126.53(11)
S004 Ru02 C080 84.63(10)
S006 Ru02 S007 90.71(3)
S006 Ru02 C045 84.52(11)
S006 Ru02 C052 94.40(11)
S006 Ru02 C056 105.03(12)
S006 Ru02 C070 162.39(10)
S006 Ru02 C074 141.62(11)
S006 Ru02 C080 126.79(11)
S007 Ru02 C045 126.80(10)
S007 Ru02 C052 162.29(9)
S007 Ru02 C056 95.29(10)
S007 Ru02 C070 105.69(10)
S007 Ru02 C074 85.94(10)
S007 Ru02 C080 142.35(11)
C045 Ru02 C052 37.40(13)
C045 Ru02 C056 37.14(14)
C045 Ru02 C070 80.54(15)
C045 Ru02 C074 67.64(15)
C045 Ru02 C080 67.62(14)
C052 Ru02 C056 67.01(13)
C052 Ru02 C070 68.04(14)
C052 Ru02 C074 79.53(14)
C052 Ru02 C080 37.48(14)
C056 Ru02 C070 67.75(15)
C056 Ru02 C074 37.70(15)
C056 Ru02 C080 79.44(14)
C070 Ru02 C074 37.14(14)
C070 Ru02 C080 37.72(14)
C074 Ru02 C080 67.07(14)
C043 B2 N101 106.7(3)
C043 B2 N103 107.4(3)
C043 B2 N104 105.7(3)
N101 B2 N103 112.0(3)
N101 B2 N104 112.8(3)
N103 B2 N104 111.8(3)
N1 C2 B1 178.5(3)
B1 N3 C5 121.8(3)
B1 N3 C11 129.9(3)
C5 N3 C11 108.3(3)
Ru02 S004 C046 107.69(11)
C6 N4 C8 124.8(3)
C6 N4 C11 109.9(3)
C8 N4 C11 125.1(3)
N3 C5 H5 125.8
N3 C5 C6 108.4(3)
H5 C5 C6 125.8
Ru02 S006 C049 106.23(12)
N4 C6 C5 106.7(3)
N4 C6 H6 126.6
C5 C6 H6 126.6
Ru02 S007 C053 106.26(11)
N4 C8 H8A 109.5
N4 C8 H8B 109.5
N4 C8 H8C 109.5
H8A C8 H8B 109.5
H8A C8 H8C 109.5
H8B C8 H8C 109.5
N3 C11 N4 106.7(3)
N3 C11 S12 129.5(2)
N4 C11 S12 123.8(2)
C11 S12 Ru1 107.32(11)
B1 N13 C14 122.5(3)
B1 N13 C18 129.5(3)
C14 N13 C18 107.9(3)
N13 C14 H14 125.9
N13 C14 C15 108.3(3)
H14 C14 C15 125.9
C14 C15 H15 126.5
C14 C15 N16 106.9(3)
H15 C15 N16 126.5
C15 N16 C17 124.9(3)
C15 N16 C18 109.4(3)
C17 N16 C18 125.6(3)
N16 C17 H17A 109.5
N16 C17 H17B 109.5
N16 C17 H17C 109.5
H17A C17 H17B 109.5
H17A C17 H17C 109.5
H17B C17 H17C 109.5
N13 C18 N16 107.5(3)
N13 C18 S19 129.1(2)
N16 C18 S19 123.3(3)
C18 S19 Ru1 106.64(11)
B1 N20 C21 122.2(3)
B1 N20 C25 129.0(3)
C21 N20 C25 108.1(3)
N20 C21 H21 125.8
N20 C21 C22 108.4(3)
H21 C21 C22 125.8
C21 C22 H22 126.6
C21 C22 N23 106.8(3)
H22 C22 N23 126.6
C22 N23 C24 124.7(3)
C22 N23 C25 109.8(3)
C24 N23 C25 125.5(3)
N23 C24 H24A 109.5
N23 C24 H24B 109.5
N23 C24 H24C 109.5
H24A C24 H24B 109.5
H24A C24 H24C 109.5
H24B C24 H24C 109.5
N20 C25 N23 106.9(3)
N20 C25 S26 128.3(3)
N23 C25 S26 124.7(3)
C25 S26 Ru1 105.73(11)
S12 Ru1 S19 91.08(3)
S12 Ru1 S26 91.85(3)
S12 Ru1 C29 90.33(10)
S12 Ru1 C30 119.29(9)
S12 Ru1 C31 156.97(9)
S12 Ru1 C32 149.53(10)
S12 Ru1 C36 112.11(10)
S12 Ru1 C37 87.38(10)
S19 Ru1 S26 91.88(3)
S19 Ru1 C29 111.89(10)
S19 Ru1 C30 87.62(10)
S19 Ru1 C31 90.79(10)
S19 Ru1 C32 119.35(10)
S19 Ru1 C36 156.68(10)
S19 Ru1 C37 149.24(11)
S26 Ru1 C29 156.08(10)
S26 Ru1 C30 148.86(9)
S26 Ru1 C31 111.02(9)
S26 Ru1 C32 85.88(9)
S26 Ru1 C36 89.87(10)
S26 Ru1 C37 118.87(11)
C29 Ru1 C30 36.93(13)
C29 Ru1 C31 67.75(13)
C29 Ru1 C32 80.29(13)
C29 Ru1 C36 67.34(14)
C29 Ru1 C37 37.46(14)
C30 Ru1 C31 37.90(12)
C30 Ru1 C32 67.56(13)
C30 Ru1 C36 79.06(14)
C30 Ru1 C37 66.74(14)
C31 Ru1 C32 37.02(12)
C31 Ru1 C36 66.97(14)
C31 Ru1 C37 79.41(14)
C32 Ru1 C36 37.63(13)
C32 Ru1 C37 67.57(13)
C36 Ru1 C37 37.03(13)
H28A C28 H28B 109.5
H28A C28 H28C 109.5
H28A C28 C29 109.5
H28B C28 H28C 109.5
H28B C28 C29 109.5
H28C C28 C29 109.5
Ru1 C29 C28 131.0(3)
Ru1 C29 C30 70.02(19)
Ru1 C29 C37 69.84(19)
C28 C29 C30 122.5(4)
C28 C29 C37 120.1(3)
C30 C29 C37 117.4(3)
Ru1 C30 C29 73.0(2)
Ru1 C30 H30 118.7
Ru1 C30 C31 71.25(19)
C29 C30 H30 118.7
C29 C30 C31 121.7(3)
H30 C30 C31 118.7
Ru1 C31 C30 70.84(19)
Ru1 C31 H31 119.3
Ru1 C31 C32 72.30(19)
C30 C31 H31 119.3
C30 C31 C32 120.3(3)
H31 C31 C32 119.3
Ru1 C32 C31 70.68(19)
Ru1 C32 C33 130.5(2)
Ru1 C32 C36 70.1(2)
C31 C32 C33 122.6(3)
C31 C32 C36 118.0(3)
C33 C32 C36 119.5(3)
C32 C33 H33 107.9
C32 C33 C34 107.9(3)
C32 C33 C35 113.6(3)
H33 C33 C34 107.9
H33 C33 C35 107.9
C34 C33 C35 111.6(3)
C33 C34 H34A 109.5
C33 C34 H34B 109.5
C33 C34 H34C 109.5
H34A C34 H34B 109.5
H34A C34 H34C 109.5
H34B C34 H34C 109.5
C33 C35 H35A 109.5
C33 C35 H35B 109.5
C33 C35 H35C 109.5
H35A C35 H35B 109.5
H35A C35 H35C 109.5
H35B C35 H35C 109.5
Ru1 C36 C32 72.3(2)
Ru1 C36 H36 118.8
Ru1 C36 C37 71.7(2)
C32 C36 H36 118.8
C32 C36 C37 121.4(3)
H36 C36 C37 118.8
Ru1 C37 C29 72.7(2)
Ru1 C37 C36 71.3(2)
Ru1 C37 H37 118.9
C29 C37 C36 121.2(3)
C29 C37 H37 118.9
C36 C37 H37 118.9
H03A C038 H03B 109.5
H03A C038 H03C 109.5
H03A C038 N105 109.5
H03B C038 H03C 109.5
H03B C038 N105 109.5
H03C C038 N105 109.5
H041 C041 C062 125.7
H041 C041 N104 125.7
C062 C041 N104 108.5(3)
B2 C043 N029 177.2(4)
Ru02 C045 C052 70.1(2)
Ru02 C045 C056 70.4(2)
Ru02 C045 C120 130.3(3)
C052 C045 C056 118.2(4)
C052 C045 C120 120.8(4)
C056 C045 C120 121.0(4)
S004 C046 N100 124.1(3)
S004 C046 N101 128.6(3)
N100 C046 N101 107.3(3)
S006 C049 N104 130.1(3)
S006 C049 N105 122.8(2)
N104 C049 N105 107.2(3)
H050 C050 C054 126.4
H050 C050 N100 126.4
C054 C050 N100 107.2(3)
Ru02 C052 C045 72.5(2)
Ru02 C052 H052 119.3
Ru02 C052 C080 70.1(2)
C045 C052 H052 119.3
C045 C052 C080 120.3(4)
H052 C052 C080 119.3
S007 C053 N102 124.8(3)
S007 C053 N103 127.9(3)
N102 C053 N103 107.3(3)
C050 C054 H054 125.9
C050 C054 N101 108.2(3)
H054 C054 N101 125.9
Ru02 C056 C045 72.4(2)
Ru02 C056 H056 119.2
Ru02 C056 C074 70.3(2)
C045 C056 H056 119.2
C045 C056 C074 120.5(4)
H056 C056 C074 119.2
H059 C059 C068 126.5
H059 C059 N102 126.5
C068 C059 N102 107.0(3)
C041 C062 H062 126.6
C041 C062 N105 106.9(3)
H062 C062 N105 126.6
H065 C065 C070 107.4
H065 C065 C075 107.4
H065 C065 C082 107.4
C070 C065 C075 108.4(3)
C070 C065 C082 114.4(4)
C075 C065 C082 111.7(4)
C059 C068 H068 125.9
C059 C068 N103 108.1(3)
H068 C068 N103 125.9
Ru02 C070 C065 130.4(2)
Ru02 C070 C074 70.1(2)
Ru02 C070 C080 69.3(2)
C065 C070 C074 123.4(4)
C065 C070 C080 119.7(3)
C074 C070 C080 116.9(4)
H07A C071 H07B 109.5
H07A C071 H07C 109.5
H07A C071 N102 109.5
H07B C071 H07C 109.5
H07B C071 N102 109.5
H07C C071 N102 109.5
Ru02 C074 C056 72.0(2)
Ru02 C074 C070 72.8(2)
Ru02 C074 H074 118.6
C056 C074 C070 121.9(4)
C056 C074 H074 118.6
C070 C074 H074 118.6
C065 C075 H07D 109.5
C065 C075 H07E 109.5
C065 C075 H07F 109.5
H07D C075 H07E 109.5
H07D C075 H07F 109.5
H07E C075 H07F 109.5
H07G C078 H07H 109.5
H07G C078 H07I 109.5
H07G C078 N100 109.5
H07H C078 H07I 109.5
H07H C078 N100 109.5
H07I C078 N100 109.5
Ru02 C080 C052 72.4(2)
Ru02 C080 C070 73.0(2)
Ru02 C080 H080 118.5
C052 C080 C070 122.2(3)
C052 C080 H080 118.5
C070 C080 H080 118.5
C065 C082 H08A 109.5
C065 C082 H08B 109.5
C065 C082 H08C 109.5
H08A C082 H08B 109.5
H08A C082 H08C 109.5
H08B C082 H08C 109.5
C046 N100 C050 109.3(3)
C046 N100 C078 126.7(3)
C050 N100 C078 123.9(3)
B2 N101 C046 130.1(3)
B2 N101 C054 121.9(3)
C046 N101 C054 107.9(3)
C053 N102 C059 109.7(3)
C053 N102 C071 125.2(3)
C059 N102 C071 124.9(3)
B2 N103 C053 130.2(3)
B2 N103 C068 121.0(3)
C053 N103 C068 107.8(3)
B2 N104 C041 122.5(3)
B2 N104 C049 129.2(3)
C041 N104 C049 108.0(3)
C038 N105 C049 124.8(3)
C038 N105 C062 125.7(3)
C049 N105 C062 109.4(3)
C045 C120 H12A 109.5
C045 C120 H12B 109.5
C045 C120 H12C 109.5
H12A C120 H12B 109.5
H12A C120 H12C 109.5
H12B C120 H12C 109.5

loop_
_geom_bond_atom_site_label_1
_geom_bond_atom_site_label_2
_geom_bond_distance
C0AA C1 1.378(11)
C0AA N1AA 1.187(12)
P1 F1 1.598(3)
P1 F2 1.603(2)
P1 F3 1.598(2)
P1 F4 1.598(2)
P1 F5 1.598(3)
P1 F6 1.591(2)
P51 F11 1.64(2)
P51 F13 1.509(11)
P51 F7 1.610(8)
P51 F10 1.505(7)
P51 F9 1.536(8)
P51 F8 1.633(8)
P51 F12 1.511(12)
P51 F14 1.661(9)
P51 F15 1.547(5)
P51 F16 1.570(5)
P51 F17 1.611(5)
P51 F18 1.599(5)
N1 C2 1.143(4)
B1 C2 1.624(5)
B1 N3 1.535(4)
B1 N13 1.540(4)
B1 N20 1.551(4)
C1 H1A 0.980
C1 H1B 0.980
C1 H1C 0.980
Ru02 S004 2.4450(8)
Ru02 S006 2.4202(10)
Ru02 S007 2.4348(9)
Ru02 C045 2.236(3)
Ru02 C052 2.204(3)
Ru02 C056 2.210(3)
Ru02 C070 2.224(4)
Ru02 C074 2.189(4)
Ru02 C080 2.175(3)
B2 C043 1.615(5)
B2 N101 1.547(5)
B2 N103 1.544(5)
B2 N104 1.542(5)
N3 C5 1.392(4)
N3 C11 1.354(4)
S004 C046 1.733(3)
N4 C6 1.378(4)
N4 C8 1.465(4)
N4 C11 1.357(4)
C5 H5 0.950
C5 C6 1.340(4)
S006 C049 1.717(3)
C6 H6 0.950
S007 C053 1.730(4)
C8 H8A 0.980
C8 H8B 0.980
C8 H8C 0.980
C11 S12 1.719(3)
S12 Ru1 2.4331(9)
N13 C14 1.391(4)
N13 C18 1.359(4)
C14 H14 0.950
C14 C15 1.341(5)
C15 H15 0.950
C15 N16 1.386(4)
N16 C17 1.466(4)
N16 C18 1.344(4)
C17 H17A 0.980
C17 H17B 0.980
C17 H17C 0.980
C18 S19 1.728(3)
S19 Ru1 2.4356(9)
N20 C21 1.391(4)
N20 C25 1.354(4)
C21 H21 0.950
C21 C22 1.335(5)
C22 H22 0.950
C22 N23 1.379(4)
N23 C24 1.456(4)
N23 C25 1.349(4)
C24 H24A 0.980
C24 H24B 0.980
C24 H24C 0.980
C25 S26 1.718(3)
S26 Ru1 2.4340(9)
Ru1 C29 2.240(3)
Ru1 C30 2.201(3)
Ru1 C31 2.207(3)
Ru1 C32 2.228(3)
Ru1 C36 2.198(4)
Ru1 C37 2.203(3)
C28 H28A 0.980
C28 H28B 0.980
C28 H28C 0.980
C28 C29 1.498(5)
N029 C043 1.147(4)
C29 C30 1.407(5)
C29 C37 1.427(5)
C30 H30 1.000
C30 C31 1.432(5)
C31 H31 1.000
C31 C32 1.408(5)
C32 C33 1.515(5)
C32 C36 1.427(5)
C33 H33 1.000
C33 C34 1.540(5)
C33 C35 1.516(5)
C34 H34A 0.980
C34 H34B 0.980
C34 H34C 0.980
C35 H35A 0.980
C35 H35B 0.980
C35 H35C 0.980
C36 H36 1.000
C36 C37 1.397(5)
C37 H37 1.000
C038 H03A 0.980
C038 H03B 0.980
C038 H03C 0.980
C038 N105 1.467(4)
C041 H041 0.950
C041 C062 1.334(5)
C041 N104 1.383(4)
C045 C052 1.424(5)
C045 C056 1.416(5)
C045 C120 1.502(6)
C046 N10 1.351(4)
C046 N101 1.352(4)
C049 N104 1.352(4)
C049 N105 1.349(4)
C050 H050 0.950
C050 C054 1.335(5)
C050 N10 1.377(4)
C052 H052 1.000
C052 C080 1.408(5)
C053 N102 1.346(4)
C053 N103 1.361(4)
C054 H054 0.950
C054 N101 1.393(4)
C056 H056 1.000
C056 C074 1.422(6)
C059 H059 0.950
C059 C068 1.348(5)
C059 N102 1.374(5)
C062 H062 0.950
C062 N105 1.376(4)
C065 H065 1.000
C065 C070 1.517(6)
C065 C075 1.540(5)
C065 C082 1.529(6)
C068 H068 0.950
C068 N103 1.389(4)
C070 C074 1.406(5)
C070 C080 1.423(5)
C071 H07A 0.980
C071 H07B 0.980
C071 H07C 0.980
C071 N102 1.458(4)
C074 H074 1.000
C075 H07D 0.980
C075 H07E 0.980
C075 H07F 0.980
C078 H07G 0.980
C078 H07H 0.980
C078 H07I 0.980
C078 N10 1.464(4)
C080 H080 1.000
C082 H08A 0.980
C082 H08B 0.980
C082 H08C 0.980
C120 H12A 0.980
C120 H12B 0.980
C120 H12C 0.980

loop_
_geom_torsion_atom_site_label_1
_geom_torsion_atom_site_label_2
_geom_torsion_atom_site_label_3
_geom_torsion_atom_site_label_4
_geom_torsion
N3 B1 C2 N1 28(13)
N13 B1 C2 N1 -91(13)
N20 B1 C2 N1 148(13)
C2 B1 N3 C5 -37.1(4)
C2 B1 N3 C11 145.9(3)
N13 B1 N3 C5 79.1(4)
N13 B1 N3 C11 -97.9(4)
N20 B1 N3 C5 -153.4(3)
N20 B1 N3 C11 29.6(5)
S006 Ru02 S004 C046 90.70(13)
S007 Ru02 S004 C046 -0.06(13)
C045 Ru02 S004 C046 174.1(2)
C052 Ru02 S004 C046 -174.27(17)
C056 Ru02 S004 C046 -112.9(4)
C070 Ru02 S004 C046 -105.93(16)
C074 Ru02 S004 C046 -86.33(18)
C080 Ru02 S004 C046 -142.50(17)
B1 N3 C5 C6 -178.7(3)
C11 N3 C5 C6 -1.1(4)
S004 Ru02 S006 C049 -0.37(12)
S007 Ru02 S006 C049 91.44(12)
C045 Ru02 S006 C049 -141.65(15)
C052 Ru02 S006 C049 -105.54(15)
C056 Ru02 S006 C049 -172.90(16)
C070 Ru02 S006 C049 -109.7(3)
C074 Ru02 S006 C049 175.8(2)
C080 Ru02 S006 C049 -84.97(17)
N3 C5 C6 N4 0.1(4)
C8 N4 C6 C5 176.3(3)
C11 N4 C6 C5 1.0(4)
S004 Ru02 S007 C053 91.31(12)
S006 Ru02 S007 C053 -0.46(12)
C045 Ru02 S007 C053 -84.14(18)
C052 Ru02 S007 C053 -107.4(4)
C056 Ru02 S007 C053 -105.62(16)
C070 Ru02 S007 C053 -173.97(15)
C074 Ru02 S007 C053 -142.18(16)
C080 Ru02 S007 C053 174.83(19)
B1 N3 C11 N4 179.0(3)
B1 N3 C11 S12 0.9(5)
C5 N3 C11 N4 1.7(3)
C5 N3 C11 S12 -176.5(3)
C6 N4 C11 N3 -1.7(4)
C6 N4 C11 S12 176.6(2)
C8 N4 C11 N3 -177.0(3)
C8 N4 C11 S12 1.3(5)
N3 C11 S12 Ru1 70.0(3)
N4 C11 S12 Ru1 -107.8(3)
C2 B1 N13 C14 -39.0(4)
C2 B1 N13 C18 145.6(3)
N3 B1 N13 C14 -154.8(3)
N3 B1 N13 C18 29.8(5)
N20 B1 N13 C14 78.3(4)
N20 B1 N13 C18 -97.1(4)
B1 N13 C14 C15 -177.4(3)
C18 N13 C14 C15 -1.1(4)
N13 C14 C15 N16 0.6(4)
C14 C15 N16 C17 -177.8(3)
C14 C15 N16 C18 0.1(4)
C15 N16 C18 N13 -0.8(4)
C15 N16 C18 S19 176.6(2)
C17 N16 C18 N13 177.1(3)
C17 N16 C18 S19 -5.6(5)
B1 N13 C18 N16 177.1(3)
B1 N13 C18 S19 -0.1(5)
C14 N13 C18 N16 1.2(4)
C14 N13 C18 S19 -176.0(3)
N13 C18 S19 Ru1 71.3(3)
N16 C18 S19 Ru1 -105.4(3)
C2 B1 N20 C21 -41.4(4)
C2 B1 N20 C25 149.5(3)
N3 B1 N20 C21 74.6(4)
N3 B1 N20 C25 -94.5(4)
N13 B1 N20 C21 -158.8(3)
N13 B1 N20 C25 32.1(5)
B1 N20 C21 C22 -172.0(3)
C25 N20 C21 C22 -0.9(4)
N20 C21 C22 N23 0.0(4)
C21 C22 N23 C24 179.6(3)
C21 C22 N23 C25 0.9(4)
C22 N23 C25 N20 -1.5(4)
C22 N23 C25 S26 176.4(2)
C24 N23 C25 N20 179.9(3)
C24 N23 C25 S26 -2.2(5)
B1 N20 C25 N23 171.7(3)
B1 N20 C25 S26 -6.0(5)
C21 N20 C25 N23 1.5(3)
C21 N20 C25 S26 -176.3(2)
N20 C25 S26 Ru1 76.7(3)
N23 C25 S26 Ru1 -100.7(3)
C11 S12 Ru1 S19 2.37(12)
C11 S12 Ru1 S26 -89.55(12)
C11 S12 Ru1 C29 114.27(15)
C11 S12 Ru1 C30 90.24(16)
C11 S12 Ru1 C31 96.9(3)
C11 S12 Ru1 C32 -174.6(2)
C11 S12 Ru1 C36 179.84(16)
C11 S12 Ru1 C37 151.62(16)
C25 S26 Ru1 S12 -1.09(12)
C25 S26 Ru1 S19 -92.23(12)
C25 S26 Ru1 C29 93.9(3)
C25 S26 Ru1 C30 179.3(2)
C25 S26 Ru1 C31 176.19(15)
C25 S26 Ru1 C32 148.47(15)
C25 S26 Ru1 C36 111.02(16)
C25 S26 Ru1 C37 86.93(16)
C18 S19 Ru1 S12 -91.96(12)
C18 S19 Ru1 S26 -0.07(12)
C18 S19 Ru1 C29 177.26(15)
C18 S19 Ru1 C30 148.78(15)
C18 S19 Ru1 C31 111.00(15)
C18 S19 Ru1 C32 86.27(16)
C18 S19 Ru1 C36 94.0(3)
C18 S19 Ru1 C37 -178.6(2)
S12 Ru1 C29 C28 -27.6(4)
S12 Ru1 C29 C30 -143.8(2)
S12 Ru1 C29 C37 85.3(2)
S19 Ru1 C29 C28 63.7(4)
S19 Ru1 C29 C30 -52.5(2)
S19 Ru1 C29 C37 176.56(18)
S26 Ru1 C29 C28 -122.9(3)
S26 Ru1 C29 C30 120.9(3)
S26 Ru1 C29 C37 -10.0(4)
C30 Ru1 C29 C28 116.1(5)
C30 Ru1 C29 C37 -131.0(3)
C31 Ru1 C29 C28 145.1(4)
C31 Ru1 C29 C30 29.0(2)
C31 Ru1 C29 C37 -102.0(2)
C32 Ru1 C29 C28 -178.5(4)
C32 Ru1 C29 C30 65.4(2)
C32 Ru1 C29 C37 -65.6(2)
C36 Ru1 C29 C28 -141.5(4)
C36 Ru1 C29 C30 102.3(2)
C36 Ru1 C29 C37 -28.7(2)
C37 Ru1 C29 C28 -112.9(5)
C37 Ru1 C29 C30 131.0(3)
Ru1 C29 C30 C31 -54.4(3)
C28 C29 C30 Ru1 -126.6(3)
C28 C29 C30 C31 179.0(3)
C37 C29 C30 Ru1 53.0(3)
C37 C29 C30 C31 -1.4(5)
S12 Ru1 C30 C29 42.7(2)
S12 Ru1 C30 C31 175.74(17)
S19 Ru1 C30 C29 132.6(2)
S19 Ru1 C30 C31 -94.4(2)
S26 Ru1 C30 C29 -137.7(2)
S26 Ru1 C30 C31 -4.7(3)
C29 Ru1 C30 C31 133.1(3)
C31 Ru1 C30 C29 -133.1(3)
C32 Ru1 C30 C29 -104.2(2)
C32 Ru1 C30 C31 28.9(2)
C36 Ru1 C30 C29 -66.7(2)
C36 Ru1 C30 C31 66.4(2)
C37 Ru1 C30 C29 -30.0(2)
C37 Ru1 C30 C31 103.1(2)
Ru1 C30 C31 C32 -54.8(3)
C29 C30 C31 Ru1 55.2(3)
C29 C30 C31 C32 0.3(5)
S12 Ru1 C31 C30 -9.5(4)
S12 Ru1 C31 C32 122.6(2)
S19 Ru1 C31 C30 85.1(2)
S19 Ru1 C31 C32 -142.72(19)
S26 Ru1 C31 C30 177.42(18)
S26 Ru1 C31 C32 -50.4(2)
C29 Ru1 C31 C30 -28.3(2)
C29 Ru1 C31 C32 103.9(2)
C30 Ru1 C31 C32 132.2(3)
C32 Ru1 C31 C30 -132.2(3)
C36 Ru1 C31 C30 -102.1(2)
C36 Ru1 C31 C32 30.0(2)
C37 Ru1 C31 C30 -65.6(2)
C37 Ru1 C31 C32 66.6(2)
Ru1 C31 C32 C33 126.4(3)
Ru1 C31 C32 C36 -53.4(3)
C30 C31 C32 Ru1 54.2(3)
C30 C31 C32 C33 -179.4(3)
C30 C31 C32 C36 0.7(5)
S12 Ru1 C32 C31 -139.50(19)
S12 Ru1 C32 C33 103.7(3)
S12 Ru1 C32 C36 -8.5(3)
S19 Ru1 C32 C31 44.0(2)
S19 Ru1 C32 C33 -72.8(3)
S19 Ru1 C32 C36 175.02(18)
S26 Ru1 C32 C31 133.9(2)
S26 Ru1 C32 C33 17.1(3)
S26 Ru1 C32 C36 -95.1(2)
C29 Ru1 C32 C31 -65.7(2)
C29 Ru1 C32 C33 177.5(4)
C29 Ru1 C32 C36 65.3(2)
C30 Ru1 C32 C31 -29.5(2)
C30 Ru1 C32 C33 -146.3(4)
C30 Ru1 C32 C36 101.5(2)
C31 Ru1 C32 C33 -116.8(4)
C31 Ru1 C32 C36 131.0(3)
C36 Ru1 C32 C31 -131.0(3)
C36 Ru1 C32 C33 112.2(4)
C37 Ru1 C32 C31 -102.5(2)
C37 Ru1 C32 C33 140.7(4)
C37 Ru1 C32 C36 28.5(2)
Ru1 C32 C33 C34 -171.3(3)
Ru1 C32 C33 C35 64.5(4)
C31 C32 C33 C34 97.0(4)
C31 C32 C33 C35 -27.2(5)
C36 C32 C33 C34 -83.2(4)
C36 C32 C33 C35 152.6(3)
Ru1 C32 C36 C37 -54.5(3)
C31 C32 C36 Ru1 53.8(3)
C31 C32 C36 C37 -0.7(5)
C33 C32 C36 Ru1 -126.1(3)
C33 C32 C36 C37 179.4(3)
S12 Ru1 C36 C32 175.36(17)
S12 Ru1 C36 C37 -51.7(2)
S19 Ru1 C36 C32 -11.0(4)
S19 Ru1 C36 C37 122.0(3)
S26 Ru1 C36 C32 83.42(19)
S26 Ru1 C36 C37 -143.6(2)
C29 Ru1 C36 C32 -104.0(2)
C29 Ru1 C36 C37 29.0(2)
C30 Ru1 C36 C32 -67.3(2)
C30 Ru1 C36 C37 65.7(2)
C31 Ru1 C36 C32 -29.6(2)
C31 Ru1 C36 C37 103.4(2)
C32 Ru1 C36 C37 133.0(3)
C37 Ru1 C36 C32 -133.0(3)
Ru1 C36 C37 C29 -55.1(3)
C32 C36 C37 Ru1 54.8(3)
C32 C36 C37 C29 -0.3(5)
Ru1 C29 C37 C36 54.5(3)
C28 C29 C37 Ru1 126.5(3)
C28 C29 C37 C36 -179.0(3)
C30 C29 C37 Ru1 -53.1(3)
C30 C29 C37 C36 1.4(5)
S12 Ru1 C37 C29 -94.0(2)
S12 Ru1 C37 C36 133.3(2)
S19 Ru1 C37 C29 -6.3(3)
S19 Ru1 C37 C36 -139.0(2)
S26 Ru1 C37 C29 175.37(17)
S26 Ru1 C37 C36 42.7(2)
C29 Ru1 C37 C36 -132.7(3)
C30 Ru1 C37 C29 29.6(2)
C30 Ru1 C37 C36 -103.1(2)
C31 Ru1 C37 C29 67.1(2)
C31 Ru1 C37 C36 -65.6(2)
C32 Ru1 C37 C29 103.8(2)
C32 Ru1 C37 C36 -28.9(2)
C36 Ru1 C37 C29 132.7(3)
N101 B2 C043 N029 106(8)
N103 B2 C043 N029 -134(8)
N104 B2 C043 N029 -15(8)
S004 Ru02 C045 C052 18.7(3)
S004 Ru02 C045 C056 150.1(2)
S004 Ru02 C045 C120 -95.4(4)
S006 Ru02 C045 C052 104.6(2)
S006 Ru02 C045 C056 -123.9(2)
S006 Ru02 C045 C120 -9.4(3)
S007 Ru02 C045 C052 -168.60(18)
S007 Ru02 C045 C056 -37.2(3)
S007 Ru02 C045 C120 77.3(4)
C052 Ru02 C045 C056 131.4(4)
C052 Ru02 C045 C120 -114.1(4)
C056 Ru02 C045 C052 -131.4(4)
C056 Ru02 C045 C120 114.5(4)
C070 Ru02 C045 C052 -66.0(2)
C070 Ru02 C045 C056 65.4(2)
C070 Ru02 C045 C120 179.9(4)
C074 Ru02 C045 C052 -102.4(3)
C074 Ru02 C045 C056 29.1(2)
C074 Ru02 C045 C120 143.6(4)
C080 Ru02 C045 C052 -29.0(2)
C080 Ru02 C045 C056 102.4(3)
C080 Ru02 C045 C120 -143.1(4)
Ru02 S004 C046 N100 107.1(3)
Ru02 S004 C046 N101 -70.9(3)
Ru02 S006 C049 N104 -75.5(3)
Ru02 S006 C049 N105 105.4(3)
Ru02 C045 C052 C080 53.4(3)
C056 C045 C052 Ru02 -53.3(3)
C056 C045 C052 C080 0.1(5)
C120 C045 C052 Ru02 125.8(3)
C120 C045 C052 C080 179.2(3)
S004 Ru02 C052 C045 -168.0(2)
S004 Ru02 C052 C080 59.5(2)
S006 Ru02 C052 C045 -75.0(2)
S006 Ru02 C052 C080 152.5(2)
S007 Ru02 C052 C045 31.3(5)
S007 Ru02 C052 C080 -101.2(4)
C045 Ru02 C052 C080 -132.5(3)
C056 Ru02 C052 C045 29.4(2)
C056 Ru02 C052 C080 -103.1(2)
C070 Ru02 C052 C045 103.6(3)
C070 Ru02 C052 C080 -28.9(2)
C074 Ru02 C052 C045 66.7(2)
C074 Ru02 C052 C080 -65.8(2)
C080 Ru02 C052 C045 132.5(3)
Ru02 S007 C053 N102 102.3(3)
Ru02 S007 C053 N103 -77.1(3)
N100 C050 C054 N101 -0.6(4)
Ru02 C045 C056 C074 -53.4(3)
C052 C045 C056 Ru02 53.1(3)
C052 C045 C056 C074 -0.3(5)
C120 C045 C056 Ru02 -125.9(3)
C120 C045 C056 C074 -179.4(3)
S004 Ru02 C056 C045 -96.8(4)
S004 Ru02 C056 C074 35.9(5)
S006 Ru02 C056 C045 58.8(2)
S006 Ru02 C056 C074 -168.51(19)
S007 Ru02 C056 C045 150.9(2)
S007 Ru02 C056 C074 -76.3(2)
C045 Ru02 C056 C074 132.7(3)
C052 Ru02 C056 C045 -29.6(2)
C052 Ru02 C056 C074 103.1(2)
C070 Ru02 C056 C045 -104.3(3)
C070 Ru02 C056 C074 28.5(2)
C074 Ru02 C056 C045 -132.7(3)
C080 Ru02 C056 C045 -66.7(2)
C080 Ru02 C056 C074 66.0(2)
N104 C041 C062 N105 -0.4(4)
N102 C059 C068 N103 -0.6(4)
C075 C065 C070 Ru02 -163.2(3)
C075 C065 C070 C074 105.4(4)
C075 C065 C070 C080 -76.0(4)
C082 C065 C070 Ru02 71.5(4)
C082 C065 C070 C074 -19.9(5)
C082 C065 C070 C080 158.6(3)
S004 Ru02 C070 C065 36.1(3)
S004 Ru02 C070 C074 153.5(2)
S004 Ru02 C070 C080 -75.8(2)
S006 Ru02 C070 C065 145.0(3)
S006 Ru02 C070 C074 -97.6(4)
S006 Ru02 C070 C080 33.1(5)
S007 Ru02 C070 C065 -56.9(4)
S007 Ru02 C070 C074 60.5(2)
S007 Ru02 C070 C080 -168.82(19)
C045 Ru02 C070 C065 177.3(4)
C045 Ru02 C070 C074 -65.2(2)
C045 Ru02 C070 C080 65.5(2)
C052 Ru02 C070 C065 140.6(4)
C052 Ru02 C070 C074 -102.0(3)
C052 Ru02 C070 C080 28.7(2)
C056 Ru02 C070 C065 -146.3(4)
C056 Ru02 C070 C074 -28.9(2)
C056 Ru02 C070 C080 101.8(2)
C074 Ru02 C070 C065 -117.4(4)
C074 Ru02 C070 C080 130.7(3)
C080 Ru02 C070 C065 111.9(4)
C080 Ru02 C070 C074 -130.7(3)
Ru02 C070 C074 C056 54.9(3)
C065 C070 C074 Ru02 125.9(3)
C065 C070 C074 C056 -179.2(3)
C080 C070 C074 Ru02 -52.7(3)
C080 C070 C074 C056 2.2(5)
Ru02 C056 C074 C070 -55.3(3)
C045 C056 C074 Ru02 54.4(3)
C045 C056 C074 C070 -0.9(5)
S004 Ru02 C074 C056 -166.72(18)
S004 Ru02 C074 C070 -33.7(3)
S006 Ru02 C074 C056 18.1(3)
S006 Ru02 C074 C070 151.12(18)
S007 Ru02 C074 C056 104.1(2)
S007 Ru02 C074 C070 -122.9(2)
C045 Ru02 C074 C056 -28.7(2)
C045 Ru02 C074 C070 104.4(2)
C052 Ru02 C074 C056 -65.8(2)
C052 Ru02 C074 C070 67.3(2)
C056 Ru02 C074 C070 133.1(3)
C070 Ru02 C074 C056 -133.1(3)
C080 Ru02 C074 C056 -102.8(2)
C080 Ru02 C074 C070 30.2(2)
Ru02 C052 C080 C070 55.8(3)
C045 C052 C080 Ru02 -54.5(3)
C045 C052 C080 C070 1.3(5)
Ru02 C070 C080 C052 -55.5(3)
C065 C070 C080 Ru02 -125.6(3)
C065 C070 C080 C052 178.9(3)
C074 C070 C080 Ru02 53.1(3)
C074 C070 C080 C052 -2.4(5)
S004 Ru02 C080 C052 -123.3(2)
S004 Ru02 C080 C070 103.8(2)
S006 Ru02 C080 C052 -35.1(2)
S006 Ru02 C080 C070 -168.08(18)
S007 Ru02 C080 C052 150.74(17)
S007 Ru02 C080 C070 17.8(3)
C045 Ru02 C080 C052 29.0(2)
C045 Ru02 C080 C070 -104.0(2)
C052 Ru02 C080 C070 -132.9(3)
C056 Ru02 C080 C052 65.8(2)
C056 Ru02 C080 C070 -67.1(2)
C070 Ru02 C080 C052 132.9(3)
C074 Ru02 C080 C052 103.1(2)
C074 Ru02 C080 C070 -29.8(2)
S004 C046 N100 C050 -176.6(2)
S004 C046 N100 C078 4.3(5)
N101 C046 N100 C050 1.7(4)
N101 C046 N100 C078 -177.3(3)
C054 C050 N100 C046 -0.7(4)
C054 C050 N100 C078 178.4(3)
S004 C046 N101 B2 -0.4(5)
S004 C046 N101 C054 176.2(3)
N100 C046 N101 B2 -178.6(3)
N100 C046 N101 C054 -2.0(3)
C050 C054 N101 B2 178.6(3)
C050 C054 N101 C046 1.6(4)
C043 B2 N101 C046 -144.7(3)
C043 B2 N101 C054 39.1(4)
N103 B2 N101 C046 98.0(4)
N103 B2 N101 C054 -78.2(4)
N104 B2 N101 C046 -29.1(5)
N104 B2 N101 C054 154.7(3)
S007 C053 N102 C059 -177.7(3)
S007 C053 N102 C071 -1.7(5)
N103 C053 N102 C059 1.8(4)
N103 C053 N102 C071 177.8(3)
C068 C059 N102 C053 -0.7(4)
C068 C059 N102 C071 -176.7(3)
S007 C053 N103 B2 9.2(5)
S007 C053 N103 C068 177.4(3)
N102 C053 N103 B2 -170.3(3)
N102 C053 N103 C068 -2.1(4)
C059 C068 N103 B2 171.2(3)
C059 C068 N103 C053 1.7(4)
C043 B2 N103 C053 -152.3(3)
C043 B2 N103 C068 40.8(4)
N101 B2 N103 C053 -35.4(5)
N101 B2 N103 C068 157.6(3)
N104 B2 N103 C053 92.2(4)
N104 B2 N103 C068 -74.7(4)
S006 C049 N104 B2 6.2(6)
S006 C049 N104 C041 -179.8(3)
N105 C049 N104 B2 -174.6(3)
N105 C049 N104 C041 -0.6(4)
C062 C041 N104 B2 175.1(3)
C062 C041 N104 C049 0.6(4)
C043 B2 N104 C041 36.3(4)
C043 B2 N104 C049 -150.5(3)
N101 B2 N104 C041 -79.9(4)
N101 B2 N104 C049 93.3(4)
N103 B2 N104 C041 152.8(3)
N103 B2 N104 C049 -34.0(5)
S006 C049 N105 C038 -3.8(5)
S006 C049 N105 C062 179.6(3)
N104 C049 N105 C038 176.9(3)
N104 C049 N105 C062 0.3(4)
C041 C062 N105 C038 -176.4(3)
C041 C062 N105 C049 0.1(4)
